data_4101946
loop_
_publ_author_name
'Pradip Bag'
'Mikhail E. Itkis'
'Sushanta K. Pal'
'Bruno Donnadieu'
'Fook S. Tham'
'Hyunsoo Park'
'John A. Schlueter'
'Theo Siegrist'
'Robert C. Haddon'

_publ_section_title
;
 Resonating Valence Bond and \s-Charge Density Wave Phases in a
 Benzannulated Phenalenyl Radical
;
_journal_name_full 'Journal of the American Chemical Society'
_journal_page_first 2684
_journal_page_last 2694
_journal_paper_doi 10.1021/ja908768a
_journal_volume 132
_journal_year 2010
_chemical_formula_sum 'C48 H32 B N2 O2'
_chemical_formula_weight 679.57
_chemical_name_systematic
; 
 ? 
;
_space_group_IT_number 13
_symmetry_cell_setting monoclinic
_symmetry_space_group_name_Hall '-P 2yc'
_symmetry_space_group_name_H-M 'P 1 2/c 1'
_atom_sites_solution_hydrogens geom
_atom_sites_solution_primary direct
_atom_sites_solution_secondary difmap
_audit_creation_method SHELXL-97
_cell_angle_alpha 90.00
_cell_angle_beta 99.0046(7)
_cell_angle_gamma 90.00
_cell_formula_units_Z 2
_cell_length_a 10.0785(4)
_cell_length_b 9.6735(4)
_cell_length_c 17.2616(7)
_cell_measurement_reflns_used 5231
_cell_measurement_temperature 200(2)
_cell_measurement_theta_max 31.26
_cell_measurement_theta_min 2.39
_cell_volume 1662.17(12)
_computing_cell_refinement 'Bruker SAINT'
_computing_data_collection 'Bruker APEX2'
_computing_data_reduction 'Bruker SAINT'
_computing_molecular_graphics 'Bruker SHELXTL'
_computing_publication_material 'Bruker SHELXTL'
_computing_structure_refinement 'SHELXL-97 (Sheldrick, 2008)'
_computing_structure_solution 'SHELXS-97 (Sheldrick, 2008)'
_diffrn_ambient_temperature 200(2)
_diffrn_measured_fraction_theta_full 1.000
_diffrn_measured_fraction_theta_max 1.000
_diffrn_measurement_device_type 'Bruker APEX-II CCD'
_diffrn_measurement_method '\f and \w scans'
_diffrn_radiation_monochromator graphite
_diffrn_radiation_source 'Normal-focus sealed tube'
_diffrn_radiation_type MoK\a
_diffrn_radiation_wavelength 0.71073
_diffrn_reflns_av_R_equivalents 0.0268
_diffrn_reflns_av_sigmaI/netI 0.0185
_diffrn_reflns_limit_h_max 13
_diffrn_reflns_limit_h_min -13
_diffrn_reflns_limit_k_max 12
_diffrn_reflns_limit_k_min -12
_diffrn_reflns_limit_l_max 23
_diffrn_reflns_limit_l_min -23
_diffrn_reflns_number 22218
_diffrn_reflns_theta_full 28.28
_diffrn_reflns_theta_max 28.28
_diffrn_reflns_theta_min 2.05
_exptl_absorpt_coefficient_mu 0.082
_exptl_absorpt_correction_T_max 0.9790
_exptl_absorpt_correction_T_min 0.9687
_exptl_absorpt_correction_type multi-scan
_exptl_absorpt_process_details 'Bruker SADABS'
_exptl_crystal_colour black
_exptl_crystal_density_diffrn 1.358
_exptl_crystal_density_meas ?
_exptl_crystal_density_method 'not measured'
_exptl_crystal_description 'prism frag'
_exptl_crystal_F_000 710
_exptl_crystal_size_max 0.39
_exptl_crystal_size_mid 0.35
_exptl_crystal_size_min 0.26
_refine_diff_density_max 0.265
_refine_diff_density_min -0.171
_refine_diff_density_rms 0.038
_refine_ls_extinction_method none
_refine_ls_goodness_of_fit_ref 1.087
_refine_ls_hydrogen_treatment constr
_refine_ls_matrix_type full
_refine_ls_number_parameters 262
_refine_ls_number_reflns 4122
_refine_ls_number_restraints 77
_refine_ls_restrained_S_all 1.078
_refine_ls_R_factor_all 0.0613
_refine_ls_R_factor_gt 0.0466
_refine_ls_shift/su_max 0.000
_refine_ls_shift/su_mean 0.000
_refine_ls_structure_factor_coef Fsqd
_refine_ls_weighting_details 'calc w=1/[\s^2^(Fo^2^)+(0.0670P)^2^+0.3058P] where P=(Fo^2^+2Fc^2^)/3'
_refine_ls_weighting_scheme calc
_refine_ls_wR_factor_gt 0.1291
_refine_ls_wR_factor_ref 0.1397
_reflns_number_gt 3115
_reflns_number_total 4122
_reflns_threshold_expression >2sigma(I)
_cod_data_source_file ja908768a_si_011.cif
_cod_data_source_block rh158_200k-p2c
_cod_depositor_comments
;
The following automatic conversions were performed:

'_exptl_crystal_density_meas' value 'not measured' was changed to '?'
- the value is perceived as not measured.

Automatic conversion script
Id: cif_fix_values 3008 2015-01-20 13:52:24Z robertas 
;
_cod_database_code 4101946

loop_
_symmetry_equiv_pos_as_xyz
'x, y, z'
'-x, y, -z+1/2'
'-x, -y, -z'
'x, -y, z-1/2'

loop_
_atom_site_label
_atom_site_type_symbol
_atom_site_fract_x
_atom_site_fract_y
_atom_site_fract_z
_atom_site_U_iso_or_equiv
_atom_site_adp_type
_atom_site_occupancy
_atom_site_symmetry_multiplicity
_atom_site_calc_flag
_atom_site_refinement_flags
_atom_site_disorder_assembly
_atom_site_disorder_group
B1 B 1.0000 0.7098(2) 0.2500 0.0326(4) Uani 1 2 d S . .
O1 O 1.09296(9) 0.61924(9) 0.21627(5) 0.0365(2) Uani 1 1 d . B .
C1 C 1.16143(16) 0.60659(16) -0.09759(8) 0.0467(4) Uani 1 1 d . . .
H1 H 1.2225 0.5434 -0.1152 0.056 Uiso 1 1 calc R . .
C2 C 1.08951(17) 0.69582(17) -0.15072(9) 0.0512(4) Uani 1 1 d . B .
H2 H 1.1018 0.6932 -0.2042 0.061 Uiso 1 1 calc R . .
C3 C 1.00036(16) 0.78841(16) -0.12727(8) 0.0468(3) Uani 1 1 d . . .
H3 H 0.9540 0.8513 -0.1643 0.056 Uiso 1 1 calc R A 1
C3A C 0.9774(2) 0.79097(19) -0.05062(12) 0.0357(4) Uani 0.857(5) 1 d PU B 1
C4 C 0.88596(18) 0.88484(19) -0.02437(10) 0.0383(5) Uani 0.857(5) 1 d PU B 1
H4 H 0.8363 0.9457 -0.0612 0.046 Uiso 0.857(5) 1 calc PR B 1
C5 C 0.8670(3) 0.8905(3) 0.05192(17) 0.0363(7) Uani 0.857(5) 1 d PU B 1
H5 H 0.8044 0.9551 0.0666 0.044 Uiso 0.857(5) 1 calc PR B 1
C3AD C 1.0098(14) 0.8135(10) -0.0379(7) 0.0357(4) Uani 0.143(5) 1 d PDU B 2
C4D C 0.9454(7) 0.9373(6) -0.0060(5) 0.028(3) Uani 0.143(5) 1 d PDU . 2
H4D H 0.8689 0.9674 -0.0466 0.034 Uiso 0.143(5) 1 calc PR B 2
C5D C 0.8905(18) 0.9101(16) 0.0685(8) 0.038(5) Uani 0.143(5) 1 d PDU B 2
H5D H 0.8240 0.9682 0.0847 0.046 Uiso 0.143(5) 1 calc PR B 2
C6 C 0.93855(12) 0.80200(13) 0.11075(7) 0.0328(3) Uani 1 1 d D . .
C6A C 1.03361(12) 0.70641(13) 0.08651(7) 0.0330(3) Uani 1 1 d . B .
C7 C 1.10564(12) 0.61723(13) 0.14065(7) 0.0313(3) Uani 1 1 d . . .
C7A C 1.20041(12) 0.52029(13) 0.11811(7) 0.0331(3) Uani 1 1 d . B .
C8 C 1.27390(13) 0.43166(14) 0.17397(8) 0.0385(3) Uani 1 1 d . . .
H8 H 1.2588 0.4343 0.2269 0.046 Uiso 1 1 calc R B .
C9 C 1.36696(15) 0.34163(15) 0.15259(9) 0.0471(4) Uani 1 1 d . B .
H9 H 1.4154 0.2817 0.1905 0.057 Uiso 1 1 calc R . .
C10 C 1.39022(16) 0.33826(16) 0.07521(10) 0.0520(4) Uani 1 1 d . . .
H10 H 1.4559 0.2772 0.0606 0.062 Uiso 1 1 calc R B .
C11 C 1.31874(15) 0.42269(16) 0.01992(9) 0.0467(3) Uani 1 1 d . B .
H11 H 1.3353 0.4183 -0.0327 0.056 Uiso 1 1 calc R . .
C11A C 1.22170(13) 0.51546(13) 0.03909(8) 0.0360(3) Uani 1 1 d . . .
C11B C 1.14639(13) 0.60718(14) -0.01836(8) 0.0363(3) Uani 1 1 d . B .
C11C C 1.05419(13) 0.70185(13) 0.00607(7) 0.0347(3) Uani 1 1 d D . .
N1 N 0.91901(10) 0.80010(11) 0.18666(6) 0.0344(2) Uani 1 1 d . B .
C12 C 0.82353(13) 0.89790(14) 0.21282(8) 0.0389(3) Uani 1 1 d . . .
H12A H 0.8493 0.9929 0.1998 0.047 Uiso 1 1 calc R B .
H12B H 0.8311 0.8918 0.2706 0.047 Uiso 1 1 calc R . .
C13 C 0.67827(13) 0.87393(14) 0.17692(8) 0.0386(3) Uani 1 1 d . B .
C14 C 0.59619(16) 0.98350(18) 0.14957(14) 0.0720(6) Uani 1 1 d . . .
H14 H 0.6306 1.0751 0.1540 0.086 Uiso 1 1 calc R B .
C15 C 0.46360(17) 0.9607(2) 0.11554(16) 0.0877(8) Uani 1 1 d . B .
H15 H 0.4083 1.0368 0.0965 0.105 Uiso 1 1 calc R . .
C16 C 0.41241(15) 0.82975(19) 0.10935(12) 0.0608(5) Uani 1 1 d . . .
H16 H 0.3217 0.8144 0.0862 0.073 Uiso 1 1 calc R B .
C17 C 0.49283(15) 0.72107(17) 0.13674(10) 0.0514(4) Uani 1 1 d . B .
H17 H 0.4577 0.6298 0.1325 0.062 Uiso 1 1 calc R . .
C18 C 0.62461(14) 0.74273(15) 0.17048(9) 0.0428(3) Uani 1 1 d . . .
H18 H 0.6791 0.6661 0.1895 0.051 Uiso 1 1 calc R B .

loop_
_atom_site_aniso_label
_atom_site_aniso_U_11
_atom_site_aniso_U_22
_atom_site_aniso_U_33
_atom_site_aniso_U_23
_atom_site_aniso_U_13
_atom_site_aniso_U_12
B1 0.0279(9) 0.0389(11) 0.0312(9) 0.000 0.0057(7) 0.000
O1 0.0327(5) 0.0428(5) 0.0344(5) 0.0036(4) 0.0063(4) 0.0056(4)
C1 0.0532(9) 0.0493(8) 0.0389(7) -0.0041(6) 0.0113(6) 0.0006(7)
C2 0.0624(10) 0.0574(9) 0.0345(7) 0.0009(6) 0.0097(6) -0.0027(7)
C3 0.0550(9) 0.0453(8) 0.0393(7) 0.0097(6) 0.0046(6) -0.0042(7)
C3A 0.0354(10) 0.0353(8) 0.0348(9) 0.0032(6) 0.0007(7) -0.0082(7)
C4 0.0352(9) 0.0371(9) 0.0395(9) 0.0069(7) -0.0043(7) -0.0042(7)
C5 0.0309(10) 0.0334(11) 0.0428(13) 0.0032(10) 0.0003(9) 0.0018(10)
C3AD 0.0354(10) 0.0353(8) 0.0348(9) 0.0032(6) 0.0007(7) -0.0082(7)
C4D 0.032(5) 0.026(4) 0.024(4) 0.006(3) -0.003(3) 0.000(4)
C5D 0.046(9) 0.039(7) 0.035(7) -0.008(5) 0.021(7) -0.014(6)
C6 0.0263(6) 0.0348(6) 0.0373(6) 0.0032(5) 0.0048(5) -0.0034(5)
C6A 0.0292(6) 0.0330(6) 0.0373(6) 0.0032(5) 0.0066(5) -0.0029(5)
C7 0.0270(6) 0.0348(6) 0.0327(6) 0.0009(5) 0.0064(5) -0.0042(5)
C7A 0.0288(6) 0.0316(6) 0.0388(6) -0.0006(5) 0.0051(5) -0.0037(5)
C8 0.0365(7) 0.0381(7) 0.0404(7) 0.0005(6) 0.0040(5) 0.0017(5)
C9 0.0463(8) 0.0414(8) 0.0519(8) 0.0011(6) 0.0020(6) 0.0097(6)
C10 0.0522(9) 0.0464(8) 0.0589(9) -0.0056(7) 0.0130(7) 0.0145(7)
C11 0.0506(8) 0.0463(8) 0.0454(8) -0.0047(6) 0.0140(6) 0.0054(7)
C11A 0.0345(6) 0.0351(6) 0.0390(7) -0.0030(5) 0.0073(5) -0.0032(5)
C11B 0.0371(7) 0.0365(7) 0.0359(7) -0.0014(5) 0.0072(5) -0.0060(5)
C11C 0.0347(6) 0.0343(6) 0.0352(6) 0.0033(5) 0.0057(5) -0.0057(5)
N1 0.0249(5) 0.0385(6) 0.0395(6) -0.0008(4) 0.0042(4) 0.0015(4)
C12 0.0304(6) 0.0399(7) 0.0463(7) -0.0057(6) 0.0052(5) 0.0009(5)
C13 0.0278(6) 0.0407(7) 0.0483(8) -0.0030(6) 0.0090(5) 0.0013(5)
C14 0.0373(8) 0.0386(8) 0.1346(18) -0.0006(9) -0.0044(9) 0.0017(7)
C15 0.0364(9) 0.0518(11) 0.165(2) 0.0052(12) -0.0144(11) 0.0088(8)
C16 0.0276(7) 0.0603(10) 0.0915(13) -0.0058(9) 0.0006(7) -0.0031(7)
C17 0.0377(7) 0.0466(8) 0.0700(10) -0.0036(7) 0.0091(7) -0.0082(6)
C18 0.0357(7) 0.0404(7) 0.0521(8) 0.0017(6) 0.0059(6) -0.0009(6)

loop_
_atom_type_symbol
_atom_type_description
_atom_type_scat_dispersion_real
_atom_type_scat_dispersion_imag
_atom_type_scat_source
C C 0.0033 0.0016 'International Tables Vol C Tables 4.2.6.8 and 6.1.1.4'
H H 0.0000 0.0000 'International Tables Vol C Tables 4.2.6.8 and 6.1.1.4'
B B 0.0013 0.0007 'International Tables Vol C Tables 4.2.6.8 and 6.1.1.4'
N N 0.0061 0.0033 'International Tables Vol C Tables 4.2.6.8 and 6.1.1.4'
O O 0.0106 0.0060 'International Tables Vol C Tables 4.2.6.8 and 6.1.1.4'

loop_
_geom_angle_atom_site_label_1
_geom_angle_atom_site_label_2
_geom_angle_atom_site_label_3
_geom_angle
_geom_angle_site_symmetry_1
_geom_angle_site_symmetry_3
_geom_angle_publ_flag
O1 B1 O1 106.70(15) 2_755 . ?
O1 B1 N1 111.05(5) 2_755 2_755 ?
O1 B1 N1 108.76(5) . 2_755 ?
O1 B1 N1 108.76(5) 2_755 . ?
O1 B1 N1 111.05(5) . . ?
N1 B1 N1 110.47(15) 2_755 . ?
C7 O1 B1 124.24(9) . . ?
C2 C1 C11B 121.41(14) . . ?
C2 C1 H1 119.3 . . ?
C11B C1 H1 119.3 . . ?
C3 C2 C1 120.79(14) . . ?
C3 C2 H2 119.6 . . ?
C1 C2 H2 119.6 . . ?
C2 C3 C3A 120.67(14) . . ?
C2 C3 C3AD 117.0(4) . . ?
C3A C3 C3AD 15.2(5) . . ?
C2 C3 H3 119.7 . . ?
C3A C3 H3 119.7 . . ?
C3AD C3 H3 121.1 . . ?
C3 C3A C4 122.22(15) . . ?
C3 C3A C11C 119.33(16) . . ?
C4 C3A C11C 118.34(16) . . ?
C5 C4 C3A 122.14(17) . . ?
C5 C4 H4 118.9 . . ?
C3A C4 H4 118.9 . . ?
C4 C5 C6 122.0(2) . . ?
C4 C5 H5 119.0 . . ?
C6 C5 H5 119.0 . . ?
C11C C3AD C4D 123.5(9) . . ?
C11C C3AD C3 113.4(7) . . ?
C4D C3AD C3 121.7(7) . . ?
C5D C4D C3AD 114.3(8) . . ?
C5D C4D C4D 110.7(10) . 3_775 ?
C3AD C4D C4D 108.5(8) . 3_775 ?
C5D C4D H4D 107.7 . . ?
C3AD C4D H4D 107.7 . . ?
C4D C4D H4D 107.7 3_775 . ?
C6 C5D C4D 117.3(10) . . ?
C6 C5D H5D 121.3 . . ?
C4D C5D H5D 121.3 . . ?
C5D C6 N1 116.6(6) . . ?
C5D C6 C5 15.7(10) . . ?
N1 C6 C5 124.04(16) . . ?
C5D C6 C6A 123.4(6) . . ?
N1 C6 C6A 118.44(11) . . ?
C5 C6 C6A 117.49(16) . . ?
C7 C6A C11C 119.45(11) . . ?
C7 C6A C6 120.29(11) . . ?
C11C C6A C6 120.26(11) . . ?
O1 C7 C6A 122.00(11) . . ?
O1 C7 C7A 116.45(11) . . ?
C6A C7 C7A 121.53(11) . . ?
C8 C7A C11A 119.77(12) . . ?
C8 C7A C7 120.82(12) . . ?
C11A C7A C7 119.40(11) . . ?
C9 C8 C7A 120.65(13) . . ?
C9 C8 H8 119.7 . . ?
C7A C8 H8 119.7 . . ?
C8 C9 C10 119.86(13) . . ?
C8 C9 H9 120.1 . . ?
C10 C9 H9 120.1 . . ?
C11 C10 C9 120.30(13) . . ?
C11 C10 H10 119.8 . . ?
C9 C10 H10 119.8 . . ?
C10 C11 C11A 121.72(14) . . ?
C10 C11 H11 119.1 . . ?
C11A C11 H11 119.1 . . ?
C11 C11A C7A 117.69(12) . . ?
C11 C11A C11B 122.54(12) . . ?
C7A C11A C11B 119.75(12) . . ?
C1 C11B C11C 118.06(12) . . ?
C1 C11B C11A 122.66(13) . . ?
C11C C11B C11A 119.27(11) . . ?
C3AD C11C C11B 121.6(6) . . ?
C3AD C11C C3A 17.1(6) . . ?
C11B C11C C3A 119.62(13) . . ?
C3AD C11C C6A 115.6(5) . . ?
C11B C11C C6A 120.58(11) . . ?
C3A C11C C6A 119.76(13) . . ?
C6 N1 C12 119.30(11) . . ?
C6 N1 B1 123.79(9) . . ?
C12 N1 B1 116.69(10) . . ?
N1 C12 C13 114.38(11) . . ?
N1 C12 H12A 108.7 . . ?
C13 C12 H12A 108.7 . . ?
N1 C12 H12B 108.7 . . ?
C13 C12 H12B 108.7 . . ?
H12A C12 H12B 107.6 . . ?
C18 C13 C14 118.22(13) . . ?
C18 C13 C12 121.06(12) . . ?
C14 C13 C12 120.72(13) . . ?
C13 C14 C15 120.49(16) . . ?
C13 C14 H14 119.8 . . ?
C15 C14 H14 119.8 . . ?
C16 C15 C14 120.40(16) . . ?
C16 C15 H15 119.8 . . ?
C14 C15 H15 119.8 . . ?
C17 C16 C15 119.38(15) . . ?
C17 C16 H16 120.3 . . ?
C15 C16 H16 120.3 . . ?
C16 C17 C18 120.59(14) . . ?
C16 C17 H17 119.7 . . ?
C18 C17 H17 119.7 . . ?
C13 C18 C17 120.92(14) . . ?
C13 C18 H18 119.5 . . ?
C17 C18 H18 119.5 . . ?

loop_
_geom_bond_atom_site_label_1
_geom_bond_atom_site_label_2
_geom_bond_distance
_geom_bond_site_symmetry_2
_geom_bond_publ_flag
B1 O1 1.4682(15) 2_755 ?
B1 O1 1.4682(15) . ?
B1 N1 1.5312(16) 2_755 ?
B1 N1 1.5312(16) . ?
O1 C7 1.3314(15) . ?
C1 C2 1.380(2) . ?
C1 C11B 1.3993(19) . ?
C1 H1 0.9500 . ?
C2 C3 1.374(2) . ?
C2 H2 0.9500 . ?
C3 C3A 1.379(2) . ?
C3 C3AD 1.550(12) . ?
C3 H3 0.9500 . ?
C3A C4 1.418(2) . ?
C3A C11C 1.436(2) . ?
C4 C5 1.361(3) . ?
C4 H4 0.9500 . ?
C5 C6 1.434(3) . ?
C5 H5 0.9500 . ?
C3AD C11C 1.355(9) . ?
C3AD C4D 1.508(9) . ?
C4D C5D 1.501(10) . ?
C4D C4D 1.629(10) 3_775 ?
C4D H4D 1.0000 . ?
C5D C6 1.323(10) . ?
C5D H5D 0.9500 . ?
C6 N1 1.3552(16) . ?
C6 C6A 1.4400(17) . ?
C6A C7 1.3900(17) . ?
C6A C11C 1.4364(17) . ?
C7 C7A 1.4350(17) . ?
C7A C8 1.4106(18) . ?
C7A C11A 1.4143(17) . ?
C8 C9 1.3721(19) . ?
C8 H8 0.9500 . ?
C9 C10 1.392(2) . ?
C9 H9 0.9500 . ?
C10 C11 1.372(2) . ?
C10 H10 0.9500 . ?
C11 C11A 1.4046(19) . ?
C11 H11 0.9500 . ?
C11A C11B 1.4529(19) . ?
C11B C11C 1.4152(19) . ?
N1 C12 1.4701(16) . ?
C12 C13 1.5156(18) . ?
C12 H12A 0.9900 . ?
C12 H12B 0.9900 . ?
C13 C18 1.3772(19) . ?
C13 C14 1.381(2) . ?
C14 C15 1.391(2) . ?
C14 H14 0.9500 . ?
C15 C16 1.366(3) . ?
C15 H15 0.9500 . ?
C16 C17 1.366(2) . ?
C16 H16 0.9500 . ?
C17 C18 1.380(2) . ?
C17 H17 0.9500 . ?
C18 H18 0.9500 . ?

loop_
_geom_torsion_atom_site_label_1
_geom_torsion_atom_site_label_2
_geom_torsion_atom_site_label_3
_geom_torsion_atom_site_label_4
_geom_torsion
_geom_torsion_site_symmetry_1
_geom_torsion_site_symmetry_2
_geom_torsion_site_symmetry_3
_geom_torsion_site_symmetry_4
_geom_torsion_publ_flag
O1 B1 O1 C7 118.97(11) 2_755 . . . ?
N1 B1 O1 C7 -121.17(11) 2_755 . . . ?
N1 B1 O1 C7 0.59(17) . . . . ?
C11B C1 C2 C3 -0.1(2) . . . . ?
C1 C2 C3 C3A -2.2(3) . . . . ?
C1 C2 C3 C3AD 14.7(6) . . . . ?
C2 C3 C3A C4 -179.85(15) . . . . ?
C3AD C3 C3A C4 99.8(14) . . . . ?
C2 C3 C3A C11C 4.0(3) . . . . ?
C3AD C3 C3A C11C -76.3(13) . . . . ?
C3 C3A C4 C5 -177.6(2) . . . . ?
C11C C3A C4 C5 -1.5(3) . . . . ?
C3A C4 C5 C6 0.1(4) . . . . ?
C2 C3 C3AD C11C -30.0(12) . . . . ?
C3A C3 C3AD C11C 77.9(14) . . . . ?
C2 C3 C3AD C4D 163.3(7) . . . . ?
C3A C3 C3AD C4D -88.8(17) . . . . ?
C11C C3AD C4D C5D -20.2(17) . . . . ?
C3 C3AD C4D C5D 145.1(11) . . . . ?
C11C C3AD C4D C4D 103.9(13) . . . 3_775 ?
C3 C3AD C4D C4D -90.9(11) . . . 3_775 ?
C3AD C4D C5D C6 21(2) . . . . ?
C4D C4D C5D C6 -102.1(16) 3_775 . . . ?
C4D C5D C6 N1 161.7(10) . . . . ?
C4D C5D C6 C5 -76(2) . . . . ?
C4D C5D C6 C6A -4(2) . . . . ?
C4 C5 C6 C5D 117(3) . . . . ?
C4 C5 C6 N1 -177.21(19) . . . . ?
C4 C5 C6 C6A 0.7(4) . . . . ?
C5D C6 C6A C7 163.5(11) . . . . ?
N1 C6 C6A C7 -1.64(18) . . . . ?
C5 C6 C6A C7 -179.63(18) . . . . ?
C5D C6 C6A C11C -16.9(12) . . . . ?
N1 C6 C6A C11C 177.98(11) . . . . ?
C5 C6 C6A C11C 0.0(2) . . . . ?
B1 O1 C7 C6A 2.40(18) . . . . ?
B1 O1 C7 C7A -179.13(11) . . . . ?
C11C C6A C7 O1 178.36(11) . . . . ?
C6 C6A C7 O1 -2.01(18) . . . . ?
C11C C6A C7 C7A -0.02(18) . . . . ?
C6 C6A C7 C7A 179.60(11) . . . . ?
O1 C7 C7A C8 0.75(17) . . . . ?
C6A C7 C7A C8 179.22(11) . . . . ?
O1 C7 C7A C11A -178.20(10) . . . . ?
C6A C7 C7A C11A 0.27(18) . . . . ?
C11A C7A C8 C9 0.7(2) . . . . ?
C7 C7A C8 C9 -178.29(12) . . . . ?
C7A C8 C9 C10 0.6(2) . . . . ?
C8 C9 C10 C11 -1.2(2) . . . . ?
C9 C10 C11 C11A 0.7(3) . . . . ?
C10 C11 C11A C7A 0.6(2) . . . . ?
C10 C11 C11A C11B 179.06(14) . . . . ?
C8 C7A C11A C11 -1.21(18) . . . . ?
C7 C7A C11A C11 177.76(12) . . . . ?
C8 C7A C11A C11B -179.74(11) . . . . ?
C7 C7A C11A C11B -0.78(18) . . . . ?
C2 C1 C11B C11C 0.4(2) . . . . ?
C2 C1 C11B C11A -179.36(14) . . . . ?
C11 C11A C11B C1 2.3(2) . . . . ?
C7A C11A C11B C1 -179.23(12) . . . . ?
C11 C11A C11B C11C -177.41(12) . . . . ?
C7A C11A C11B C11C 1.05(19) . . . . ?
C4D C3AD C11C C11B -161.8(7) . . . . ?
C3 C3AD C11C C11B 31.9(12) . . . . ?
C4D C3AD C11C C3A 110(3) . . . . ?
C3 C3AD C11C C3A -56.8(16) . . . . ?
C4D C3AD C11C C6A 1.3(13) . . . . ?
C3 C3AD C11C C6A -165.1(6) . . . . ?
C1 C11B C11C C3AD -18.3(7) . . . . ?
C11A C11B C11C C3AD 161.4(7) . . . . ?
C1 C11B C11C C3A 1.5(2) . . . . ?
C11A C11B C11C C3A -178.79(14) . . . . ?
C1 C11B C11C C6A 179.46(12) . . . . ?
C11A C11B C11C C6A -0.80(19) . . . . ?
C3 C3A C11C C3AD 98(2) . . . . ?
C4 C3A C11C C3AD -78(2) . . . . ?
C3 C3A C11C C11B -3.7(2) . . . . ?
C4 C3A C11C C11B -179.94(13) . . . . ?
C3 C3A C11C C6A 178.33(14) . . . . ?
C4 C3A C11C C6A 2.1(2) . . . . ?
C7 C6A C11C C3AD -162.9(7) . . . . ?
C6 C6A C11C C3AD 17.5(7) . . . . ?
C7 C6A C11C C11B 0.30(18) . . . . ?
C6 C6A C11C C11B -179.33(11) . . . . ?
C7 C6A C11C C3A 178.28(14) . . . . ?
C6 C6A C11C C3A -1.3(2) . . . . ?
C5D C6 N1 C12 13.1(10) . . . . ?
C5 C6 N1 C12 -2.8(2) . . . . ?
C6A C6 N1 C12 179.32(11) . . . . ?
C5D C6 N1 B1 -161.3(10) . . . . ?
C5 C6 N1 B1 -177.2(2) . . . . ?
C6A C6 N1 B1 4.91(18) . . . . ?
O1 B1 N1 C6 -121.48(11) 2_755 . . . ?
O1 B1 N1 C6 -4.35(17) . . . . ?
N1 B1 N1 C6 116.41(12) 2_755 . . . ?
O1 B1 N1 C12 63.98(15) 2_755 . . . ?
O1 B1 N1 C12 -178.89(10) . . . . ?
N1 B1 N1 C12 -58.14(9) 2_755 . . . ?
C6 N1 C12 C13 66.39(15) . . . . ?
B1 N1 C12 C13 -118.81(13) . . . . ?
N1 C12 C13 C18 43.79(18) . . . . ?
N1 C12 C13 C14 -136.05(16) . . . . ?
C18 C13 C14 C15 -0.9(3) . . . . ?
C12 C13 C14 C15 178.97(19) . . . . ?
C13 C14 C15 C16 0.6(4) . . . . ?
C14 C15 C16 C17 -0.2(4) . . . . ?
C15 C16 C17 C18 0.1(3) . . . . ?
C14 C13 C18 C17 0.8(2) . . . . ?
C12 C13 C18 C17 -179.08(13) . . . . ?
C16 C17 C18 C13 -0.4(3) . . . . ?
